data_7209732
loop_
_publ_author_name
'Xu, Guan-Cheng'
'Zhang, Li'
'Zhang, Yan-Hui'
'Guo, Ji-Xi'
'Shi, Man-Qi'
'Jia, Dian-Zeng'

_publ_section_title
;
 Syntheses, crystal structures and luminescent properties of four Zn(ii)
 coordination polymers with pyrazolone derivatives and
 4,4&#x2032;-bipyridine
;
_journal_issue 15
_journal_name_full CrystEngComm
_journal_page_first 2873
_journal_paper_doi 10.1039/c3ce27049a
_journal_volume 15
_journal_year 2013
_chemical_formula_sum 'C36 H29 N7 O3 Zn'
_chemical_formula_weight 673.03
_chemical_name_systematic
;
?
;
_space_group_IT_number 14
_symmetry_cell_setting monoclinic
_symmetry_space_group_name_Hall '-P 2ybc'
_symmetry_space_group_name_H-M 'P 1 21/c 1'
_atom_sites_solution_hydrogens geom
_atom_sites_solution_primary direct
_atom_sites_solution_secondary difmap
_audit_creation_method SHELXL-97
_cell_angle_alpha 90.00
_cell_angle_beta 99.277(2)
_cell_angle_gamma 90.00
_cell_formula_units_Z 4
_cell_length_a 11.5417(10)
_cell_length_b 19.8125(17)
_cell_length_c 15.9144(14)
_cell_measurement_temperature 153(2)
_cell_volume 3591.5(5)
_computing_cell_refinement 'Rapid Auto Version 3.0(Rigaku 2004)'
_computing_data_collection 'Rapid Auto Version 3.0(Rigaku 2004)'
_computing_data_reduction 'Rapid Auto Version 3.0(Rigaku 2004)'
_computing_molecular_graphics 'Bruker SHELXTL V5.1 (Sheldrick, 1998)'
_computing_publication_material 'SHELXL-97 (Sheldrick, 1997)'
_computing_structure_refinement 'SHELXL-97 (Sheldrick, 1997)'
_computing_structure_solution 'SHELXS-97 (Sheldrick, 1990)'
_diffrn_ambient_temperature 153(2)
_diffrn_measured_fraction_theta_full 0.998
_diffrn_measured_fraction_theta_max 0.998
_diffrn_measurement_device_type 'Rigaku R-axis SPIDER'
_diffrn_measurement_method '\w oscillation'
_diffrn_radiation_monochromator graphite
_diffrn_radiation_source 'Rotating Anode'
_diffrn_radiation_type MoK\a
_diffrn_radiation_wavelength 0.71073
_diffrn_reflns_av_R_equivalents 0.0389
_diffrn_reflns_av_sigmaI/netI 0.0362
_diffrn_reflns_limit_h_max 14
_diffrn_reflns_limit_h_min -14
_diffrn_reflns_limit_k_max 25
_diffrn_reflns_limit_k_min -25
_diffrn_reflns_limit_l_max 20
_diffrn_reflns_limit_l_min -20
_diffrn_reflns_number 34432
_diffrn_reflns_theta_full 27.48
_diffrn_reflns_theta_max 27.48
_diffrn_reflns_theta_min 3.08
_exptl_absorpt_coefficient_mu 0.727
_exptl_absorpt_correction_T_max 0.8742
_exptl_absorpt_correction_T_min 0.8224
_exptl_absorpt_correction_type empirical
_exptl_absorpt_process_details Abscor
_exptl_crystal_colour yellow
_exptl_crystal_density_diffrn 1.245
_exptl_crystal_density_method 'not measured'
_exptl_crystal_description block
_exptl_crystal_F_000 1392
_exptl_crystal_size_max 0.28
_exptl_crystal_size_mid 0.24
_exptl_crystal_size_min 0.19
_platon_squeeze_details
;
;
_refine_diff_density_max 1.696
_refine_diff_density_min -0.749
_refine_diff_density_rms 0.093
_refine_ls_extinction_method SHELXL
_refine_ls_goodness_of_fit_ref 1.126
_refine_ls_hydrogen_treatment constr
_refine_ls_matrix_type full
_refine_ls_number_parameters 476
_refine_ls_number_reflns 8218
_refine_ls_number_restraints 12
_refine_ls_restrained_S_all 1.126
_refine_ls_R_factor_all 0.0648
_refine_ls_R_factor_gt 0.0475
_refine_ls_shift/su_max 0.001
_refine_ls_shift/su_mean 0.000
_refine_ls_structure_factor_coef Fsqd
_refine_ls_weighting_details 'calc w=1/[\s^2^(Fo^2^)+(0.0733P)^2^+3.6697P] where P=(Fo^2^+2Fc^2^)/3'
_refine_ls_weighting_scheme calc
_refine_ls_wR_factor_gt 0.1288
_refine_ls_wR_factor_ref 0.1496
_reflns_number_gt 6343
_reflns_number_total 8218
_reflns_threshold_expression >2sigma(I)
_cod_data_source_file c3ce27049a.txt
_cod_data_source_block 4-sr
_cod_depositor_comments
;
The following automatic conversions were performed:

'_symmetry_cell_setting' value 'Monoclinic' changed to 'monoclinic'
according to /home/saulius/struct/CIF-dictionaries/cif_core.dic
dictionary named 'cif_core.dic' version 2.4.2 from
2011-04-26.

'_exptl_absorpt_correction_type' value 'Empirical'
changed to 'empirical' according to
/home/saulius/struct/CIF-dictionaries/cif_core.dic dictionary named
'cif_core.dic' version 2.4.2 from 2011-04-26.

Automatic conversion script
Id: cif_fix_values 1891 2012-01-12 08:04:46Z andrius 
;
_cod_original_sg_symbol_H-M P2(1)/c
_cod_database_code 7209732

loop_
_symmetry_equiv_pos_as_xyz
'x, y, z'
'-x, y+1/2, -z+1/2'
'-x, -y, -z'
'x, -y-1/2, z-1/2'

loop_
_atom_site_label
_atom_site_type_symbol
_atom_site_fract_x
_atom_site_fract_y
_atom_site_fract_z
_atom_site_U_iso_or_equiv
_atom_site_adp_type
_atom_site_occupancy
_atom_site_symmetry_multiplicity
_atom_site_calc_flag
_atom_site_refinement_flags
_atom_site_disorder_assembly
_atom_site_disorder_group
Zn1 Zn 0.66007(3) 0.636196(15) 0.223181(18) 0.01696(11) Uani 1 1 d . . .
C1 C 0.5712(4) 0.4743(2) 0.4276(2) 0.0303(13) Uani 0.50 1 d PG A 1
H1A H 0.5388 0.5126 0.3963 0.036 Uiso 0.50 1 calc PR A 1
C2 C 0.5612(5) 0.4676(2) 0.5130(2) 0.0378(16) Uani 0.50 1 d PG . 1
H2A H 0.5219 0.5013 0.5402 0.045 Uiso 0.50 1 calc PR A 1
C3 C 0.6085(6) 0.4115(3) 0.5587(2) 0.048(2) Uani 0.50 1 d PG A 1
H3A H 0.6017 0.4070 0.6171 0.057 Uiso 0.50 1 calc PR A 1
C4 C 0.6659(6) 0.3622(2) 0.5189(4) 0.040(2) Uani 0.50 1 d PG A 1
H4A H 0.6983 0.3239 0.5501 0.047 Uiso 0.50 1 calc PR A 1
C5 C 0.6759(6) 0.3688(3) 0.4334(4) 0.034(2) Uani 0.50 1 d PG A 1
H5A H 0.7152 0.3351 0.4062 0.040 Uiso 0.50 1 calc PR A 1
C6 C 0.6286(5) 0.4249(3) 0.3878(2) 0.0243(18) Uani 0.50 1 d PG A 1
C1' C 0.7387(5) 0.4722(3) 0.4433(3) 0.0444(18) Uani 0.50 1 d PG A 2
H1'A H 0.7743 0.5092 0.4193 0.053 Uiso 0.50 1 calc PR A 2
C2' C 0.7490(6) 0.4660(3) 0.5311(3) 0.070(3) Uani 0.50 1 d PG A 2
H2'A H 0.7916 0.4987 0.5673 0.084 Uiso 0.50 1 calc PR A 2
C3' C 0.6968(7) 0.4118(4) 0.5661(3) 0.072(3) Uani 0.50 1 d PG A 2
H3'A H 0.7038 0.4075 0.6262 0.086 Uiso 0.50 1 calc PR A 2
C4' C 0.6344(7) 0.3639(3) 0.5132(5) 0.065(5) Uani 0.50 1 d PG A 2
H4'A H 0.5988 0.3269 0.5372 0.078 Uiso 0.50 1 calc PR A 2
C5' C 0.6241(6) 0.3702(3) 0.4254(4) 0.043(3) Uani 0.50 1 d PG A 2
H5'A H 0.5815 0.3374 0.3892 0.051 Uiso 0.50 1 calc PR A 2
C6' C 0.6763(5) 0.4243(3) 0.3904(2) 0.0263(19) Uani 0.50 1 d PG A 2
C7 C 0.6539(2) 0.48934(13) 0.25490(17) 0.0194(5) Uani 1 1 d . A .
C8 C 0.6483(2) 0.46839(13) 0.16900(16) 0.0185(5) Uani 1 1 d . . .
C9 C 0.6427(3) 0.39614(14) 0.17256(17) 0.0235(6) Uani 1 1 d . . .
C10 C 0.6449(3) 0.34294(14) 0.10573(18) 0.0251(6) Uani 1 1 d . . .
H10A H 0.5889 0.3557 0.0544 0.030 Uiso 1 1 calc R . .
H10B H 0.6178 0.2997 0.1270 0.030 Uiso 1 1 calc R . .
C11 C 0.7651(3) 0.33225(14) 0.08073(18) 0.0257(6) Uani 1 1 d . . .
C12 C 0.8678(3) 0.35091(17) 0.1332(2) 0.0355(7) Uani 1 1 d . . .
H12 H 0.8634 0.3718 0.1864 0.043 Uiso 1 1 calc R . .
C13 C 0.9769(3) 0.3398(2) 0.1097(3) 0.0453(9) Uani 1 1 d . . .
H13 H 1.0463 0.3529 0.1466 0.054 Uiso 1 1 calc R . .
C14 C 0.9841(4) 0.3097(2) 0.0333(3) 0.0518(10) Uani 1 1 d . . .
H14 H 1.0585 0.3019 0.0168 0.062 Uiso 1 1 calc R . .
C15 C 0.8830(4) 0.2908(2) -0.0195(2) 0.0549(11) Uani 1 1 d . . .
H15 H 0.8878 0.2696 -0.0724 0.066 Uiso 1 1 calc R . .
C16 C 0.7750(3) 0.30249(18) 0.0036(2) 0.0385(8) Uani 1 1 d . . .
H16 H 0.7060 0.2899 -0.0341 0.046 Uiso 1 1 calc R . .
C17 C 0.6492(2) 0.51371(13) 0.09786(16) 0.0183(5) Uani 1 1 d . . .
C18 C 0.6650(3) 0.48823(15) 0.01118(18) 0.0290(7) Uani 1 1 d . . .
H18A H 0.6126 0.5136 -0.0332 0.035 Uiso 1 1 calc R . .
H18B H 0.6427 0.4400 0.0059 0.035 Uiso 1 1 calc R . .
C19 C 0.7921(3) 0.49650(18) -0.0025(2) 0.0416(9) Uani 1 1 d . . .
H19A H 0.8138 0.5443 0.0020 0.050 Uiso 1 1 calc R . .
H19B H 0.8004 0.4798 -0.0592 0.050 Uiso 1 1 calc R . .
H19C H 0.8438 0.4707 0.0408 0.050 Uiso 1 1 calc R . .
C20 C 0.6562(2) 0.68298(13) 0.05771(16) 0.0187(5) Uani 1 1 d . A .
C21 C 0.6606(2) 0.72587(14) -0.01930(16) 0.0196(5) Uani 1 1 d . . .
C22 C 0.6754(3) 0.69708(14) -0.09643(18) 0.0246(6) Uani 1 1 d . . .
H22 H 0.6827 0.6495 -0.1013 0.029 Uiso 1 1 calc R . .
C23 C 0.6793(3) 0.73801(14) -0.16580(18) 0.0242(6) Uani 1 1 d . . .
H23 H 0.6899 0.7174 -0.2179 0.029 Uiso 1 1 calc R . .
C24 C 0.6551(3) 0.83325(14) -0.08945(18) 0.0283(7) Uani 1 1 d . . .
H24 H 0.6476 0.8809 -0.0866 0.034 Uiso 1 1 calc R . .
C25 C 0.6515(3) 0.79541(15) -0.01597(18) 0.0283(7) Uani 1 1 d . . .
H25 H 0.6427 0.8172 0.0358 0.034 Uiso 1 1 calc R . .
C26 C 0.4037(3) 0.58731(14) 0.20258(18) 0.0239(6) Uani 1 1 d . . .
H26 H 0.4432 0.5470 0.1914 0.029 Uiso 1 1 calc R . .
C27 C 0.2859(3) 0.58339(15) 0.20847(19) 0.0261(6) Uani 1 1 d . . .
H27 H 0.2462 0.5413 0.2020 0.031 Uiso 1 1 calc R . .
C28 C 0.2260(3) 0.64207(15) 0.22404(18) 0.0244(6) Uani 1 1 d . . .
C34 C 0.2881(2) 0.70166(15) 0.23184(19) 0.0254(6) Uani 1 1 d . . .
H34 H 0.2501 0.7428 0.2415 0.030 Uiso 1 1 calc R . .
C35 C 0.4063(3) 0.70132(15) 0.22560(18) 0.0243(6) Uani 1 1 d . . .
H35 H 0.4478 0.7429 0.2313 0.029 Uiso 1 1 calc R . .
N1 N 0.6514(3) 0.43120(12) 0.30113(15) 0.0309(6) Uani 1 1 d . . .
N2 N 0.6446(3) 0.37385(12) 0.25105(16) 0.0304(6) Uani 1 1 d . A .
N3 N 0.6440(2) 0.57859(11) 0.11175(13) 0.0177(4) Uani 1 1 d . . .
N4 N 0.6461(2) 0.61868(11) 0.03955(14) 0.0198(5) Uani 1 1 d . . .
N5 N 0.6689(2) 0.80537(11) -0.16383(14) 0.0192(5) Uani 1 1 d . . .
N6 N 0.4652(2) 0.64474(11) 0.21180(14) 0.0195(5) Uani 1 1 d . . .
N7 N -0.1402(10) 0.6338(5) 0.2370(16) 0.0230(14) Uani 0.753(6) 1 d PD . 1
C29 C -0.0678(4) 0.6753(3) 0.2896(4) 0.0431(13) Uani 0.753(6) 1 d PD . 1
H29A H -0.1005 0.7027 0.3289 0.052 Uiso 0.753(6) 1 calc PR . 1
C30 C 0.0520(4) 0.6793(3) 0.2881(4) 0.0405(13) Uani 0.753(6) 1 d PD . 1
H30A H 0.1011 0.7082 0.3260 0.049 Uiso 0.753(6) 1 calc PR . 1
C31 C 0.0988(6) 0.6386(5) 0.2281(16) 0.024(2) Uani 0.753(6) 1 d PD . 1
C32 C 0.0277(5) 0.5910(4) 0.1867(4) 0.051(2) Uani 0.753(6) 1 d PD . 1
H32A H 0.0589 0.5579 0.1533 0.062 Uiso 0.753(6) 1 calc PR . 1
C33 C -0.0912(5) 0.5904(4) 0.1928(4) 0.0487(18) Uani 0.753(6) 1 d PD . 1
H33A H -0.1391 0.5563 0.1631 0.058 Uiso 0.753(6) 1 calc PR . 1
N7' N -0.145(3) 0.6404(15) 0.245(6) 0.0230(14) Uani 0.247(6) 1 d PD . 2
C29' C -0.0837(11) 0.6977(8) 0.2355(11) 0.0431(13) Uani 0.247(6) 1 d PD . 2
H29B H -0.1261 0.7389 0.2287 0.052 Uiso 0.247(6) 1 calc PR . 2
C30' C 0.0354(11) 0.7003(8) 0.2351(11) 0.0405(13) Uani 0.247(6) 1 d PD . 2
H30B H 0.0728 0.7427 0.2321 0.049 Uiso 0.247(6) 1 calc PR . 2
C31' C 0.1025(19) 0.6403(15) 0.239(6) 0.024(2) Uani 0.247(6) 1 d PD . 2
C32' C 0.0315(18) 0.5867(12) 0.2200(15) 0.051(2) Uani 0.247(6) 1 d PD . 2
H32B H 0.0633 0.5465 0.2006 0.062 Uiso 0.247(6) 1 calc PR . 2
C33' C -0.0863(18) 0.5882(12) 0.2276(14) 0.0487(18) Uani 0.247(6) 1 d PD . 2
H33B H -0.1280 0.5467 0.2192 0.058 Uiso 0.247(6) 1 calc PR . 2
O1 O 0.66158(18) 0.54746(9) 0.29024(11) 0.0220(4) Uani 1 1 d . . .
O2 O 0.66306(19) 0.71170(9) 0.13128(12) 0.0240(4) Uani 1 1 d . . .
C36 C 0.3514(7) 0.4178(3) 0.2843(4) 0.099(2) Uani 1 1 d . . .
O3 O 0.2328(4) 0.41956(17) 0.2394(2) 0.0816(11) Uani 1 1 d . . .

loop_
_atom_site_aniso_label
_atom_site_aniso_U_11
_atom_site_aniso_U_22
_atom_site_aniso_U_33
_atom_site_aniso_U_23
_atom_site_aniso_U_13
_atom_site_aniso_U_12
Zn1 0.02136(18) 0.01536(17) 0.01495(16) -0.00144(11) 0.00534(12) -0.00049(12)
C1 0.043(4) 0.029(3) 0.021(3) -0.002(2) 0.010(3) -0.001(3)
C2 0.053(4) 0.038(4) 0.025(3) -0.003(3) 0.017(3) 0.005(3)
C3 0.080(6) 0.047(4) 0.018(3) -0.002(3) 0.016(4) -0.006(5)
C4 0.064(6) 0.039(6) 0.016(4) 0.002(4) 0.008(3) 0.004(4)
C5 0.056(6) 0.025(4) 0.020(3) 0.002(3) 0.004(4) 0.011(3)
C6 0.036(5) 0.019(3) 0.020(3) 0.001(2) 0.011(3) -0.002(3)
C1' 0.059(5) 0.043(4) 0.027(3) 0.006(3) -0.003(3) 0.003(4)
C2' 0.113(9) 0.067(6) 0.022(4) -0.001(4) -0.016(4) 0.010(6)
C3' 0.117(10) 0.080(7) 0.019(4) 0.017(4) 0.015(5) 0.019(7)
C4' 0.087(8) 0.064(9) 0.052(7) 0.045(6) 0.034(6) 0.037(6)
C5' 0.065(7) 0.034(4) 0.031(4) 0.017(3) 0.016(4) 0.021(4)
C6' 0.033(5) 0.030(4) 0.015(3) 0.004(3) 0.004(3) 0.005(3)
C7 0.0238(14) 0.0169(12) 0.0182(12) 0.0012(10) 0.0051(10) 0.0010(11)
C8 0.0201(13) 0.0169(12) 0.0184(12) -0.0007(10) 0.0024(10) 0.0011(10)
C9 0.0314(16) 0.0187(13) 0.0211(13) -0.0008(11) 0.0062(12) -0.0013(12)
C10 0.0359(17) 0.0174(13) 0.0217(13) -0.0025(11) 0.0037(12) -0.0031(12)
C11 0.0371(17) 0.0177(13) 0.0214(13) -0.0001(11) 0.0022(12) 0.0018(12)
C12 0.0390(19) 0.0347(17) 0.0312(16) -0.0044(13) 0.0013(14) 0.0056(15)
C13 0.036(2) 0.047(2) 0.050(2) 0.0008(18) -0.0026(17) 0.0047(17)
C14 0.042(2) 0.070(3) 0.044(2) 0.005(2) 0.0105(18) 0.016(2)
C15 0.056(3) 0.078(3) 0.0332(19) -0.0101(19) 0.0130(18) 0.017(2)
C16 0.044(2) 0.045(2) 0.0255(16) -0.0065(14) 0.0030(14) 0.0051(16)
C17 0.0198(13) 0.0187(13) 0.0152(12) 0.0002(10) -0.0007(10) 0.0006(10)
C18 0.052(2) 0.0191(13) 0.0166(13) -0.0022(10) 0.0072(13) -0.0001(13)
C19 0.060(2) 0.0402(19) 0.0293(17) -0.0024(14) 0.0221(17) 0.0081(17)
C20 0.0212(13) 0.0197(13) 0.0160(12) 0.0030(10) 0.0050(10) 0.0013(11)
C21 0.0225(13) 0.0191(12) 0.0172(12) 0.0017(10) 0.0033(10) -0.0014(11)
C22 0.0351(16) 0.0174(13) 0.0221(13) 0.0012(11) 0.0072(12) 0.0010(12)
C23 0.0333(16) 0.0206(14) 0.0198(13) 0.0008(11) 0.0079(12) 0.0012(12)
C24 0.0474(19) 0.0171(13) 0.0222(14) 0.0036(11) 0.0106(13) 0.0042(13)
C25 0.0477(19) 0.0208(14) 0.0179(13) -0.0006(11) 0.0101(13) 0.0026(13)
C26 0.0217(14) 0.0221(14) 0.0281(14) -0.0069(11) 0.0047(11) 0.0005(11)
C27 0.0230(15) 0.0246(14) 0.0299(15) -0.0074(12) 0.0019(12) -0.0029(12)
C28 0.0198(14) 0.0282(15) 0.0244(14) -0.0053(11) 0.0007(11) 0.0023(11)
C34 0.0189(14) 0.0247(14) 0.0315(15) -0.0043(12) 0.0010(11) 0.0034(11)
C35 0.0226(14) 0.0211(13) 0.0300(15) -0.0007(11) 0.0071(12) 0.0007(11)
N1 0.0598(18) 0.0162(11) 0.0175(11) 0.0009(9) 0.0084(12) 0.0011(12)
N2 0.0535(17) 0.0162(11) 0.0225(12) -0.0007(9) 0.0085(12) -0.0013(11)
N3 0.0222(11) 0.0167(11) 0.0144(10) 0.0022(8) 0.0041(9) 0.0002(9)
N4 0.0272(12) 0.0186(11) 0.0137(10) 0.0040(8) 0.0036(9) 0.0001(9)
N5 0.0230(12) 0.0188(11) 0.0157(10) 0.0019(8) 0.0030(9) -0.0010(9)
N6 0.0139(11) 0.0249(12) 0.0199(11) -0.0018(9) 0.0033(9) -0.0010(9)
N7 0.0141(14) 0.027(2) 0.029(5) -0.012(2) 0.0068(12) -0.0017(17)
C29 0.028(2) 0.052(3) 0.053(3) -0.031(3) 0.017(2) -0.005(2)
C30 0.025(2) 0.043(3) 0.055(3) -0.029(2) 0.008(2) -0.0103(19)
C31 0.0186(15) 0.0301(16) 0.024(8) -0.0096(16) 0.0011(19) -0.0020(12)
C32 0.0227(19) 0.064(3) 0.070(5) -0.049(4) 0.015(3) -0.0019(19)
C33 0.0201(18) 0.063(3) 0.065(5) -0.050(4) 0.012(3) -0.0100(18)
N7' 0.0141(14) 0.027(2) 0.029(5) -0.012(2) 0.0068(12) -0.0017(17)
C29' 0.028(2) 0.052(3) 0.053(3) -0.031(3) 0.017(2) -0.005(2)
C30' 0.025(2) 0.043(3) 0.055(3) -0.029(2) 0.008(2) -0.0103(19)
C31' 0.0186(15) 0.0301(16) 0.024(8) -0.0096(16) 0.0011(19) -0.0020(12)
C32' 0.0227(19) 0.064(3) 0.070(5) -0.049(4) 0.015(3) -0.0019(19)
C33' 0.0201(18) 0.063(3) 0.065(5) -0.050(4) 0.012(3) -0.0100(18)
O1 0.0355(11) 0.0149(9) 0.0162(9) -0.0003(7) 0.0059(8) 0.0006(8)
O2 0.0383(12) 0.0174(9) 0.0172(9) 0.0008(7) 0.0078(8) -0.0009(9)
C36 0.138(6) 0.045(3) 0.094(4) -0.010(3) -0.040(4) 0.003(3)
O3 0.116(3) 0.0498(19) 0.073(2) 0.0060(17) -0.004(2) -0.020(2)

loop_
_atom_type_symbol
_atom_type_description
_atom_type_scat_dispersion_real
_atom_type_scat_dispersion_imag
_atom_type_scat_source
C C 0.0033 0.0016 'International Tables Vol C Tables 4.2.6.8 and 6.1.1.4'
H H 0.0000 0.0000 'International Tables Vol C Tables 4.2.6.8 and 6.1.1.4'
N N 0.0061 0.0033 'International Tables Vol C Tables 4.2.6.8 and 6.1.1.4'
O O 0.0106 0.0060 'International Tables Vol C Tables 4.2.6.8 and 6.1.1.4'
Zn Zn 0.2839 1.4301 'International Tables Vol C Tables 4.2.6.8 and 6.1.1.4'

loop_
_geom_angle_atom_site_label_1
_geom_angle_atom_site_label_2
_geom_angle_atom_site_label_3
_geom_angle
_geom_angle_site_symmetry_1
_geom_angle_site_symmetry_3
O1 Zn1 N3 88.03(8) . .
O1 Zn1 O2 166.65(7) . .
N3 Zn1 O2 78.88(8) . .
O1 Zn1 N5 91.80(8) . 4_576
N3 Zn1 N5 177.69(9) . 4_576
O2 Zn1 N5 101.39(8) . 4_576
O1 Zn1 N7' 91.6(16) . 1_655
N3 Zn1 N7' 95.8(16) . 1_655
O2 Zn1 N7' 87.2(19) . 1_655
N5 Zn1 N7' 86.5(16) 4_576 1_655
O1 Zn1 N6 91.79(8) . .
N3 Zn1 N6 91.26(8) . .
O2 Zn1 N6 91.08(8) . .
N5 Zn1 N6 86.44(8) 4_576 .
N7' Zn1 N6 172.2(9) 1_655 .
O1 Zn1 N7 90.5(5) . 1_655
N3 Zn1 N7 91.2(4) . 1_655
O2 Zn1 N7 87.2(6) . 1_655
N5 Zn1 N7 91.1(4) 4_576 1_655
N7' Zn1 N7 4.8(16) 1_655 1_655
N6 Zn1 N7 176.73(17) . 1_655
C2 C1 C6 120.0 . .
C2 C1 H1A 120.0 . .
C6 C1 H1A 120.0 . .
C1 C2 C3 120.0 . .
C1 C2 C2 84.2(4) . 3_666
C3 C2 C2 150.2(5) . 3_666
C1 C2 H2A 120.0 . .
C3 C2 H2A 120.0 . .
C2 C2 H2A 40.0 3_666 .
C4 C3 C2 120.0 . .
C4 C3 H3A 120.0 . .
C2 C3 H3A 120.0 . .
C5 C4 C3 120.0 . .
C5 C4 H4A 120.0 . .
C3 C4 H4A 120.0 . .
C4 C5 C6 120.0 . .
C4 C5 H5A 120.0 . .
C6 C5 H5A 120.0 . .
C5 C6 C1 120.0 . .
C5 C6 N1 116.7(3) . .
C1 C6 N1 123.1(3) . .
C2' C1' C6' 120.0 . .
C2' C1' H1'A 120.0 . .
C6' C1' H1'A 120.0 . .
C1' C2' C3' 120.0 . .
C1' C2' H2'A 120.0 . .
C3' C2' H2'A 120.0 . .
C2' C3' C4' 120.0 . .
C2' C3' H3'A 120.0 . .
C4' C3' H3'A 120.0 . .
C5' C4' C3' 120.0 . .
C5' C4' H4'A 120.0 . .
C3' C4' H4'A 120.0 . .
C4' C5' C6' 120.0 . .
C4' C5' H5'A 120.0 . .
C6' C5' H5'A 120.0 . .
C5' C6' C1' 120.0 . .
C5' C6' N1 116.6(4) . .
C1' C6' N1 123.1(4) . .
O1 C7 N1 121.8(2) . .
O1 C7 C8 132.5(2) . .
N1 C7 C8 105.6(2) . .
C7 C8 C9 104.4(2) . .
C7 C8 C17 124.5(2) . .
C9 C8 C17 131.0(2) . .
N2 C9 C8 112.1(2) . .
N2 C9 C10 115.8(2) . .
C8 C9 C10 131.8(2) . .
C9 C10 C11 113.9(2) . .
C9 C10 H10A 108.8 . .
C11 C10 H10A 108.8 . .
C9 C10 H10B 108.8 . .
C11 C10 H10B 108.8 . .
H10A C10 H10B 107.7 . .
C16 C11 C12 117.6(3) . .
C16 C11 C10 120.1(3) . .
C12 C11 C10 122.3(3) . .
C11 C12 C13 121.4(3) . .
C11 C12 H12 119.3 . .
C13 C12 H12 119.3 . .
C14 C13 C12 119.8(4) . .
C14 C13 H13 120.1 . .
C12 C13 H13 120.1 . .
C13 C14 C15 119.6(4) . .
C13 C14 H14 120.2 . .
C15 C14 H14 120.2 . .
C16 C15 C14 120.5(4) . .
C16 C15 H15 119.7 . .
C14 C15 H15 119.7 . .
C15 C16 C11 121.2(3) . .
C15 C16 H16 119.4 . .
C11 C16 H16 119.4 . .
N3 C17 C8 118.1(2) . .
N3 C17 C18 120.0(2) . .
C8 C17 C18 121.7(2) . .
C17 C18 C19 110.8(3) . .
C17 C18 H18A 109.5 . .
C19 C18 H18A 109.5 . .
C17 C18 H18B 109.5 . .
C19 C18 H18B 109.5 . .
H18A C18 H18B 108.1 . .
C18 C19 H19A 109.5 . .
C18 C19 H19B 109.5 . .
H19A C19 H19B 109.5 . .
C18 C19 H19C 109.5 . .
H19A C19 H19C 109.5 . .
H19B C19 H19C 109.5 . .
O2 C20 N4 128.3(2) . .
O2 C20 C21 119.1(2) . .
N4 C20 C21 112.6(2) . .
C25 C21 C22 117.6(2) . .
C25 C21 C20 121.4(2) . .
C22 C21 C20 121.0(2) . .
C23 C22 C21 119.4(3) . .
C23 C22 H22 120.3 . .
C21 C22 H22 120.3 . .
N5 C23 C22 123.6(3) . .
N5 C23 H23 118.2 . .
C22 C23 H23 118.2 . .
N5 C24 C25 122.9(3) . .
N5 C24 H24 118.5 . .
C25 C24 H24 118.5 . .
C21 C25 C24 119.3(3) . .
C21 C25 H25 120.3 . .
C24 C25 H25 120.3 . .
N6 C26 C27 123.5(3) . .
N6 C26 H26 118.3 . .
C27 C26 H26 118.3 . .
C26 C27 C28 119.2(3) . .
C26 C27 H27 120.4 . .
C28 C27 H27 120.4 . .
C34 C28 C27 117.7(3) . .
C34 C28 C31 122.8(4) . .
C27 C28 C31 119.5(4) . .
C34 C28 C31' 120.4(9) . .
C27 C28 C31' 121.7(10) . .
C31 C28 C31' 7(4) . .
C28 C34 C35 119.7(3) . .
C28 C34 H34 120.2 . .
C35 C34 H34 120.2 . .
N6 C35 C34 123.0(3) . .
N6 C35 H35 118.5 . .
C34 C35 H35 118.5 . .
C7 N1 N2 112.7(2) . .
C7 N1 C6' 127.1(3) . .
N2 N1 C6' 119.0(3) . .
C7 N1 C6 127.3(3) . .
N2 N1 C6 118.4(3) . .
C6' N1 C6 21.9(3) . .
C9 N2 N1 105.1(2) . .
C17 N3 N4 114.3(2) . .
C17 N3 Zn1 132.81(18) . .
N4 N3 Zn1 112.05(16) . .
C20 N4 N3 112.6(2) . .
C24 N5 C23 117.1(2) . .
C24 N5 Zn1 121.77(18) . 4_575
C23 N5 Zn1 120.95(18) . 4_575
C26 N6 C35 117.0(2) . .
C26 N6 Zn1 117.02(18) . .
C35 N6 Zn1 125.30(19) . .
C33 N7 C29 117.1(8) . .
C33 N7 Zn1 119.0(9) . 1_455
C29 N7 Zn1 123.9(5) . 1_455
N7 C29 C30 122.5(5) . .
N7 C29 H29A 118.7 . .
C30 C29 H29A 118.7 . .
C29 C30 C31 117.8(5) . .
C29 C30 H30A 121.1 . .
C31 C30 H30A 121.1 . .
C32 C31 C30 117.3(8) . .
C32 C31 C28 122.6(8) . .
C30 C31 C28 119.3(8) . .
C31 C32 C33 120.0(6) . .
C31 C32 H32A 120.0 . .
C33 C32 H32A 120.0 . .
N7 C33 C32 123.6(6) . .
N7 C33 H33A 118.2 . .
C32 C33 H33A 118.2 . .
C33' N7' C29' 110(2) . .
C33' N7' Zn1 119(2) . 1_455
C29' N7' Zn1 123(3) . 1_455
N7' C29' C30' 124.8(19) . .
N7' C29' H29B 117.6 . .
C30' C29' H29B 117.6 . .
C29' C30' C31' 120.5(16) . .
C29' C30' H30B 119.7 . .
C31' C30' H30B 119.7 . .
C32' C31' C30' 110(2) . .
C32' C31' C28 123(2) . .
C30' C31' C28 120(3) . .
C31' C32' C33' 122.4(18) . .
C31' C32' H32B 118.8 . .
C33' C32' H32B 118.8 . .
N7' C33' C32' 126.2(18) . .
N7' C33' H33B 116.9 . .
C32' C33' H33B 116.9 . .
C7 O1 Zn1 123.23(16) . .
C20 O2 Zn1 108.20(16) . .

loop_
_geom_bond_atom_site_label_1
_geom_bond_atom_site_label_2
_geom_bond_distance
_geom_bond_site_symmetry_2
Zn1 O1 2.0552(18) .
Zn1 N3 2.092(2) .
Zn1 O2 2.0962(18) .
Zn1 N5 2.127(2) 4_576
Zn1 N7' 2.22(3) 1_655
Zn1 N6 2.233(2) .
Zn1 N7 2.280(10) 1_655
C1 C2 1.3900 .
C1 C6 1.3900 .
C1 H1A 0.9500 .
C2 C3 1.3900 .
C2 C2 1.904(9) 3_666
C2 H2A 0.9500 .
C3 C4 1.3900 .
C3 H3A 0.9500 .
C4 C5 1.3900 .
C4 H4A 0.9500 .
C5 C6 1.3900 .
C5 H5A 0.9500 .
C6 N1 1.450(4) .
C1' C2' 1.3900 .
C1' C6' 1.3900 .
C1' H1'A 0.9500 .
C2' C3' 1.3900 .
C2' H2'A 0.9500 .
C3' C4' 1.3900 .
C3' H3'A 0.9500 .
C4' C5' 1.3900 .
C4' H4'A 0.9500 .
C5' C6' 1.3900 .
C5' H5'A 0.9500 .
C6' N1 1.409(5) .
C7 O1 1.278(3) .
C7 N1 1.370(3) .
C7 C8 1.420(4) .
C8 C9 1.435(4) .
C8 C17 1.446(4) .
C9 N2 1.322(4) .
C9 C10 1.500(4) .
C10 C11 1.518(4) .
C10 H10A 0.9900 .
C10 H10B 0.9900 .
C11 C16 1.383(4) .
C11 C12 1.386(5) .
C12 C13 1.388(5) .
C12 H12 0.9500 .
C13 C14 1.370(6) .
C13 H13 0.9500 .
C14 C15 1.376(6) .
C14 H14 0.9500 .
C15 C16 1.375(5) .
C15 H15 0.9500 .
C16 H16 0.9500 .
C17 N3 1.307(3) .
C17 C18 1.507(4) .
C18 C19 1.527(5) .
C18 H18A 0.9900 .
C18 H18B 0.9900 .
C19 H19A 0.9800 .
C19 H19B 0.9800 .
C19 H19C 0.9800 .
C20 O2 1.293(3) .
C20 N4 1.307(3) .
C20 C21 1.499(4) .
C21 C25 1.383(4) .
C21 C22 1.389(4) .
C22 C23 1.376(4) .
C22 H22 0.9500 .
C23 N5 1.341(4) .
C23 H23 0.9500 .
C24 N5 1.339(4) .
C24 C25 1.395(4) .
C24 H24 0.9500 .
C25 H25 0.9500 .
C26 N6 1.337(4) .
C26 C27 1.380(4) .
C26 H26 0.9500 .
C27 C28 1.396(4) .
C27 H27 0.9500 .
C28 C34 1.377(4) .
C28 C31 1.481(9) .
C28 C31' 1.48(3) .
C34 C35 1.384(4) .
C34 H34 0.9500 .
C35 N6 1.347(4) .
C35 H35 0.9500 .
N1 N2 1.383(3) .
N3 N4 1.400(3) .
N5 Zn1 2.127(2) 4_575
N7 C33 1.297(8) .
N7 C29 1.360(15) .
N7 Zn1 2.280(10) 1_455
C29 C30 1.390(6) .
C29 H29A 0.9500 .
C30 C31 1.421(15) .
C30 H30A 0.9500 .
C31 C32 1.350(8) .
C32 C33 1.391(6) .
C32 H32A 0.9500 .
C33 H33A 0.9500 .
N7' C33' 1.291(17) .
N7' C29' 1.36(2) .
N7' Zn1 2.22(3) 1_455
C29' C30' 1.376(14) .
C29' H29B 0.9500 .
C30' C31' 1.41(2) .
C30' H30B 0.9500 .
C31' C32' 1.346(16) .
C32' C33' 1.384(15) .
C32' H32B 0.9500 .
C33' H33B 0.9500 .
C36 O3 1.439(7) .

loop_
_geom_torsion_atom_site_label_1
_geom_torsion_atom_site_label_2
_geom_torsion_atom_site_label_3
_geom_torsion_atom_site_label_4
_geom_torsion
_geom_torsion_site_symmetry_1
_geom_torsion_site_symmetry_4
C6 C1 C2 C3 0.0 . .
C6 C1 C2 C2 -161.5(7) . 3_666
C1 C2 C3 C4 0.0 . .
C2 C2 C3 C4 140.6(12) 3_666 .
C2 C3 C4 C5 0.0 . .
C3 C4 C5 C6 0.0 . .
C4 C5 C6 C1 0.0 . .
C4 C5 C6 N1 174.8(5) . .
C2 C1 C6 C5 0.0 . .
C2 C1 C6 N1 -174.5(5) . .
C6' C1' C2' C3' 0.0 . .
C1' C2' C3' C4' 0.0 . .
C2' C3' C4' C5' 0.0 . .
C3' C4' C5' C6' 0.0 . .
C4' C5' C6' C1' 0.0 . .
C4' C5' C6' N1 -173.4(5) . .
C2' C1' C6' C5' 0.0 . .
C2' C1' C6' N1 172.9(6) . .
O1 C7 C8 C9 179.0(3) . .
N1 C7 C8 C9 0.0(3) . .
O1 C7 C8 C17 -0.7(5) . .
N1 C7 C8 C17 -179.7(3) . .
C7 C8 C9 N2 -0.1(4) . .
C17 C8 C9 N2 179.6(3) . .
C7 C8 C9 C10 -174.4(3) . .
C17 C8 C9 C10 5.3(5) . .
N2 C9 C10 C11 -100.3(3) . .
C8 C9 C10 C11 73.8(4) . .
C9 C10 C11 C16 -159.1(3) . .
C9 C10 C11 C12 21.5(4) . .
C16 C11 C12 C13 -0.5(5) . .
C10 C11 C12 C13 179.0(3) . .
C11 C12 C13 C14 0.0(6) . .
C12 C13 C14 C15 0.0(6) . .
C13 C14 C15 C16 0.6(7) . .
C14 C15 C16 C11 -1.1(6) . .
C12 C11 C16 C15 1.1(5) . .
C10 C11 C16 C15 -178.4(3) . .
C7 C8 C17 N3 -6.6(4) . .
C9 C8 C17 N3 173.8(3) . .
C7 C8 C17 C18 168.8(3) . .
C9 C8 C17 C18 -10.8(5) . .
N3 C17 C18 C19 76.7(3) . .
C8 C17 C18 C19 -98.7(3) . .
O2 C20 C21 C25 -11.3(4) . .
N4 C20 C21 C25 169.1(3) . .
O2 C20 C21 C22 168.0(3) . .
N4 C20 C21 C22 -11.6(4) . .
C25 C21 C22 C23 -0.6(4) . .
C20 C21 C22 C23 -179.9(3) . .
C21 C22 C23 N5 -0.3(5) . .
C22 C21 C25 C24 1.2(5) . .
C20 C21 C25 C24 -179.5(3) . .
N5 C24 C25 C21 -1.0(5) . .
N6 C26 C27 C28 0.6(5) . .
C26 C27 C28 C34 0.7(4) . .
C26 C27 C28 C31 178.3(11) . .
C26 C27 C28 C31' -174(4) . .
C27 C28 C34 C35 -1.1(4) . .
C31 C28 C34 C35 -178.6(12) . .
C31' C28 C34 C35 174(4) . .
C28 C34 C35 N6 0.2(5) . .
O1 C7 N1 N2 -179.1(3) . .
C8 C7 N1 N2 0.0(3) . .
O1 C7 N1 C6' -11.7(6) . .
C8 C7 N1 C6' 167.5(4) . .
O1 C7 N1 C6 16.0(5) . .
C8 C7 N1 C6 -164.9(4) . .
C5' C6' N1 C7 154.3(4) . .
C1' C6' N1 C7 -18.8(6) . .
C5' C6' N1 N2 -38.9(5) . .
C1' C6' N1 N2 147.9(4) . .
C5' C6' N1 C6 55.5(10) . .
C1' C6' N1 C6 -117.7(12) . .
C5 C6 N1 C7 -154.2(3) . .
C1 C6 N1 C7 20.4(6) . .
C5 C6 N1 N2 41.6(5) . .
C1 C6 N1 N2 -143.8(4) . .
C5 C6 N1 C6' -56.1(10) . .
C1 C6 N1 C6' 118.5(13) . .
C8 C9 N2 N1 0.1(4) . .
C10 C9 N2 N1 175.4(3) . .
C7 N1 N2 C9 -0.1(4) . .
C6' N1 N2 C9 -168.6(4) . .
C6 N1 N2 C9 166.3(3) . .
C8 C17 N3 N4 179.6(2) . .
C18 C17 N3 N4 4.1(4) . .
C8 C17 N3 Zn1 11.2(4) . .
C18 C17 N3 Zn1 -164.3(2) . .
O1 Zn1 N3 C17 -7.6(3) . .
O2 Zn1 N3 C17 169.8(3) . .
N5 Zn1 N3 C17 -94(2) 4_576 .
N7' Zn1 N3 C17 83.8(17) 1_655 .
N6 Zn1 N3 C17 -99.4(3) . .
N7 Zn1 N3 C17 82.8(6) 1_655 .
O1 Zn1 N3 N4 -176.21(17) . .
O2 Zn1 N3 N4 1.19(16) . .
N5 Zn1 N3 N4 98(2) 4_576 .
N7' Zn1 N3 N4 -84.8(17) 1_655 .
N6 Zn1 N3 N4 92.04(17) . .
N7 Zn1 N3 N4 -85.8(5) 1_655 .
O2 C20 N4 N3 -0.5(4) . .
C21 C20 N4 N3 179.0(2) . .
C17 N3 N4 C20 -171.7(2) . .
Zn1 N3 N4 C20 -0.8(3) . .
C25 C24 N5 C23 0.1(5) . .
C25 C24 N5 Zn1 174.9(2) . 4_575
C22 C23 N5 C24 0.6(4) . .
C22 C23 N5 Zn1 -174.3(2) . 4_575
C27 C26 N6 C35 -1.6(4) . .
C27 C26 N6 Zn1 169.2(2) . .
C34 C35 N6 C26 1.1(4) . .
C34 C35 N6 Zn1 -168.8(2) . .
O1 Zn1 N6 C26 -35.4(2) . .
N3 Zn1 N6 C26 52.6(2) . .
O2 Zn1 N6 C26 131.5(2) . .
N5 Zn1 N6 C26 -127.1(2) 4_576 .
N7' Zn1 N6 C26 -151(16) 1_655 .
N7 Zn1 N6 C26 -169(12) 1_655 .
O1 Zn1 N6 C35 134.5(2) . .
N3 Zn1 N6 C35 -137.5(2) . .
O2 Zn1 N6 C35 -58.6(2) . .
N5 Zn1 N6 C35 42.8(2) 4_576 .
N7' Zn1 N6 C35 19(16) 1_655 .
N7 Zn1 N6 C35 1(12) 1_655 .
C33 N7 C29 C30 9(2) . .
Zn1 N7 C29 C30 -170.8(9) 1_455 .
N7 C29 C30 C31 0.8(18) . .
C29 C30 C31 C32 -11(2) . .
C29 C30 C31 C28 179.3(11) . .
C34 C28 C31 C32 150.8(13) . .
C27 C28 C31 C32 -27(2) . .
C31' C28 C31 C32 -137(19) . .
C34 C28 C31 C30 -40(2) . .
C27 C28 C31 C30 142.7(11) . .
C31' C28 C31 C30 32(16) . .
C30 C31 C32 C33 10(2) . .
C28 C31 C32 C33 -179.9(13) . .
C29 N7 C33 C32 -10(3) . .
Zn1 N7 C33 C32 170.2(8) 1_455 .
C31 C32 C33 N7 0(2) . .
C33' N7' C29' C30' -19(8) . .
Zn1 N7' C29' C30' -169(2) 1_455 .
N7' C29' C30' C31' 4(6) . .
C29' C30' C31' C32' 17(8) . .
C29' C30' C31' C28 169(4) . .
C34 C28 C31' C32' 169(5) . .
C27 C28 C31' C32' -16(9) . .
C31 C28 C31' C32' 57(12) . .
C34 C28 C31' C30' 20(8) . .
C27 C28 C31' C30' -165(4) . .
C31 C28 C31' C30' -92(23) . .
C30' C31' C32' C33' -22(8) . .
C28 C31' C32' C33' -174(4) . .
C29' N7' C33' C32' 14(9) . .
Zn1 N7' C33' C32' 165(2) 1_455 .
C31' C32' C33' N7' 7(8) . .
N1 C7 O1 Zn1 -177.9(2) . .
C8 C7 O1 Zn1 3.3(4) . .
N3 Zn1 O1 C7 0.0(2) . .
O2 Zn1 O1 C7 -11.1(5) . .
N5 Zn1 O1 C7 177.7(2) 4_576 .
N7' Zn1 O1 C7 -95.7(16) 1_655 .
N6 Zn1 O1 C7 91.2(2) . .
N7 Zn1 O1 C7 -91.1(5) 1_655 .
N4 C20 O2 Zn1 1.5(4) . .
C21 C20 O2 Zn1 -177.97(19) . .
O1 Zn1 O2 C20 10.0(5) . .
N3 Zn1 O2 C20 -1.33(18) . .
N5 Zn1 O2 C20 -178.99(18) 4_576 .
N7' Zn1 O2 C20 95.2(13) 1_655 .
N6 Zn1 O2 C20 -92.41(18) . .
N7 Zn1 O2 C20 90.4(4) 1_655 .

loop_
_platon_squeeze_void_nr
_platon_squeeze_void_average_x
_platon_squeeze_void_average_y
_platon_squeeze_void_average_z
_platon_squeeze_void_volume
_platon_squeeze_void_count_electrons
_platon_squeeze_void_content
1 0.000 0.000 0.000 209 25 ' '
2 0.000 0.500 0.500 209 25 ' '
